data_7135293
loop_
_publ_author_name
'Li, Xinrui'
'Zhou, Ningning'
'Tu, Deshuang'
'Lu, Chang-sheng'
'Yan, Hong'

_publ_section_title
;
 Metal-free regioselective B--O coupling in carboranes for constructing
 aggregation-induced emission luminogens
;
_journal_name_full 'Chemical Communications'
_journal_paper_doi 10.1039/D5CC03944D
_journal_year 2026
_chemical_formula_moiety 'C7 H14 B9 Cl2 N'
_chemical_formula_sum 'C7 H14 B9 Cl2 N'
_chemical_formula_weight 280.519
_space_group_crystal_system monoclinic
_space_group_IT_number 15
_space_group_name_Hall '-C 2yc'
_space_group_name_H-M_alt 'C 1 2/c 1'
_symmetry_Int_Tables_number 15
_audit_creation_date 2025-09-23
_audit_creation_method
;
Olex2 1.5
(compiled 2025.07.13 svn.rb7424aed for OlexSys, GUI svn.r7314)
;
_audit_update_record
;
2025-09-25 deposited with the CCDC.	2025-11-27 downloaded from the CCDC.
;
_cell_angle_alpha 90
_cell_angle_beta 96.446(6)
_cell_angle_gamma 90
_cell_formula_units_Z 8
_cell_length_a 20.226(5)
_cell_length_b 7.0287(16)
_cell_length_c 19.947(5)
_cell_measurement_reflns_used 2419
_cell_measurement_temperature 193.0
_cell_measurement_theta_max 26.85
_cell_measurement_theta_min 2.72
_cell_volume 2817.8(12)
_computing_cell_refinement 'SAINT V8.40B (?, 2016)'
_computing_data_reduction 'SAINT V8.40B (?, 2016)'
_computing_molecular_graphics 'Olex2 1.5 (Dolomanov et al., 2009)'
_computing_publication_material 'Olex2 1.5 (Dolomanov et al., 2009)'
_computing_structure_refinement 'olex2.refine 1.5 (Bourhis et al., 2015)'
_diffrn_ambient_temperature 193.0
_diffrn_measured_fraction_theta_full 0.9920
_diffrn_measured_fraction_theta_max 0.9920
_diffrn_measurement_device_type 'Bruker APEX-II CCD'
_diffrn_measurement_method '\f and \w scans'
_diffrn_radiation_type 'Mo K\a'
_diffrn_radiation_wavelength 0.71073
_diffrn_reflns_av_R_equivalents 0.0666
_diffrn_reflns_av_unetI/netI 0.0703
_diffrn_reflns_Laue_measured_fraction_full 0.9920
_diffrn_reflns_Laue_measured_fraction_max 0.9920
_diffrn_reflns_limit_h_max 26
_diffrn_reflns_limit_h_min -26
_diffrn_reflns_limit_k_max 9
_diffrn_reflns_limit_k_min -8
_diffrn_reflns_limit_l_max 20
_diffrn_reflns_limit_l_min -25
_diffrn_reflns_number 10090
_diffrn_reflns_point_group_measured_fraction_full 0.9920
_diffrn_reflns_point_group_measured_fraction_max 0.9920
_diffrn_reflns_theta_full 24.9969
_diffrn_reflns_theta_max 25.00
_diffrn_reflns_theta_min 2.03
_diffrn_source_current 40.0
_diffrn_source_power 1.8
_diffrn_source_voltage 45.0
_diffrn_standards_number 0
_exptl_absorpt_coefficient_mu 0.432
_exptl_absorpt_correction_T_max 0.7456
_exptl_absorpt_correction_T_min 0.4611
_exptl_absorpt_correction_type none
_exptl_absorpt_process_details
;
SADABS-2016/2 (Bruker,2016/2) was used for absorption correction.
wR2(int) was 0.1150 before and 0.0818 after correction.
The Ratio of minimum to maximum transmission is 0.6184.
The \l/2 correction factor is Not present.
;
_exptl_crystal_colour 'clear light colourless'
_exptl_crystal_colour_lustre clear
_exptl_crystal_colour_modifier light
_exptl_crystal_colour_primary colourless
_exptl_crystal_density_diffrn 1.322
_exptl_crystal_description block
_exptl_crystal_F_000 1138.737
_exptl_crystal_size_max 0.16
_exptl_crystal_size_mid 0.15
_exptl_crystal_size_min 0.11
_refine_diff_density_max 0.8670
_refine_diff_density_min -0.5666
_refine_diff_density_rms 0.1251
_refine_ls_d_res_high 0.8410
_refine_ls_d_res_low 10.0489
_refine_ls_goodness_of_fit_ref 0.9950
_refine_ls_hydrogen_treatment mixed
_refine_ls_matrix_type full
_refine_ls_number_constraints 20
_refine_ls_number_parameters 188
_refine_ls_number_reflns 2468
_refine_ls_number_restraints 0
_refine_ls_restrained_S_all 0.9950
_refine_ls_R_factor_all 0.1166
_refine_ls_R_factor_gt 0.0851
_refine_ls_shift/su_max 0.0008
_refine_ls_shift/su_mean 0.0001
_refine_ls_structure_factor_coef Fsqd
_refine_ls_weighting_details 'w=1/[\s^2^(Fo^2^)+(0.2P)^2^] where P=(Fo^2^+2Fc^2^)/3'
_refine_ls_weighting_scheme calc
_refine_ls_wR_factor_gt 0.2367
_refine_ls_wR_factor_ref 0.2660
_reflns_Friedel_coverage 0.0
_reflns_limit_h_max 23
_reflns_limit_h_min -24
_reflns_limit_k_max 8
_reflns_limit_k_min 0
_reflns_limit_l_max 23
_reflns_limit_l_min 0
_reflns_number_gt 1700
_reflns_number_total 2468
_reflns_threshold_expression I>=2u(I)
_cod_data_source_file d5cc03944d2.cif
_cod_data_source_block aaaaa_a
_cod_original_cell_volume 2817.8(11)
_cod_original_sg_symbol_H-M C2/c
_cod_database_code 7135293
_olex2_refinement_description
;
1. Fixed Uiso
 At 1.2 times of:
  All B(H) groups, All C(H) groups
2.a Aromatic/amide H refined with riding coordinates:
 C006(H006), C007(H007), C008(H008), C009(H009), C00A(H00A)
2.b Boron cage BH refined with riding coordinates:
 B00E(H00E), B00G(H00G), B00H(H00H), B00I(H00I), B00J(H00J)
;
_olex2_refine_details
;
Refinement using NoSpherA2, an implementation of
NOn-SPHERical Atom-form-factors in Olex2.
Please cite:
F. Kleemiss et al. Chem. Sci. DOI 10.1039/D0SC05526C - 2021
NoSpherA2 implementation of HAR makes use of
tailor-made aspherical atomic form factors calculated
on-the-fly from a Hirshfeld-partitioned electron density (ED) - not from
spherical-atom form factors.

The ED is calculated from a gaussian basis set single determinant SCF
wavefunction - either Hartree-Fock or DFT using selected funtionals
- for a fragment of the crystal.
This fragment can be embedded in an electrostatic crystal field by employing cluster charges
or modelled using implicit solvation models, depending on the software used.
The following options were used:
   SOFTWARE:       Thakkar IAM
   PARTITIONING:   NoSpherA2
   INT ACCURACY:   Normal
   METHOD:         B3LYP
   BASIS SET:      def2-SVP
   CHARGE:         0
   MULTIPLICITY:   0
   DATE:           2025-09-23_23-24-04
;
_olex2_submission_special_instructions 'No special instructions were received'

loop_
_space_group_symop_id
_space_group_symop_operation_xyz
1 x,y,z
2 -x,y,-z+1/2
3 -x,-y,-z
4 x,-y,z-1/2
5 x+1/2,y+1/2,z
6 -x+1/2,y+1/2,-z+1/2
7 -x+1/2,-y+1/2,-z
8 x+1/2,-y+1/2,z-1/2

loop_
_atom_site_label
_atom_site_type_symbol
_atom_site_fract_x
_atom_site_fract_y
_atom_site_fract_z
_atom_site_U_iso_or_equiv
_atom_site_adp_type
_atom_site_occupancy
_atom_site_refinement_flags_posn
Cl01 Cl 0.59493(6) 0.16785(15) 0.41820(6) 0.0491(4) Uani 1.000000 .
Cl02 Cl 0.56934(6) 0.65261(16) 0.49772(7) 0.0553(5) Uani 1.000000 .
N003 N 0.61545(19) 0.7718(5) 0.22418(19) 0.0455(9) Uani 1.000000 .
C004 C 0.6842(2) 0.7366(7) 0.4196(2) 0.0472(11) Uani 1.000000 .
C005 C 0.6933(2) 0.7739(7) 0.3451(2) 0.0480(11) Uani 1.000000 .
C006 C 0.6186(3) 0.6801(7) 0.1649(2) 0.0514(12) Uani 1.000000 .
H006 H 0.6414(3) 0.5376(7) 0.1649(2) 0.0617(14) Uiso 1.000000 R
C007 C 0.5878(3) 0.9453(7) 0.2245(3) 0.0581(13) Uani 1.000000 .
H007 H 0.5853(3) 1.0182(7) 0.2731(3) 0.0697(15) Uiso 1.000000 R
C008 C 0.5654(3) 0.9389(8) 0.1043(3) 0.0607(14) Uani 1.000000 .
H008 H 0.5451(3) 1.0051(8) 0.0562(3) 0.0728(16) Uiso 1.000000 R
C009 C 0.5624(3) 1.0352(8) 0.1654(3) 0.0649(15) Uani 1.000000 .
H009 H 0.5404(3) 1.1786(8) 0.1664(3) 0.0778(18) Uiso 1.000000 R
C00A C 0.5938(3) 0.7621(8) 0.1048(3) 0.0600(13) Uani 1.000000 .
H00A H 0.5968(3) 0.6854(8) 0.0570(3) 0.0720(16) Uiso 1.000000 R
B1 B 0.6389(3) 0.6773(7) 0.2924(3) 0.0440(12) Uani 1.000000 .
B00C B 0.6309(3) 0.3929(7) 0.3912(3) 0.0436(12) Uani 1.000000 .
B00D B 0.5803(2) 0.5576(7) 0.3401(3) 0.0438(12) Uani 1.000000 .
B00E B 0.6976(3) 0.5025(8) 0.4419(3) 0.0484(12) Uani 1.000000 .
H00E H 0.7199(3) 0.4392(8) 0.4959(3) 0.0581(15) Uiso 1.000000 R
B00F B 0.6169(3) 0.6214(7) 0.4271(3) 0.0434(12) Uani 1.000000 .
B00G B 0.6457(3) 0.4360(8) 0.3045(3) 0.0443(12) Uani 1.000000 .
H00G H 0.6309(3) 0.3245(8) 0.2594(3) 0.0532(14) Uiso 1.000000 R
B00H B 0.7491(2) 0.6198(8) 0.3898(3) 0.0521(13) Uani 1.000000 .
H00H H 0.8074(2) 0.6477(8) 0.4068(3) 0.0625(16) Uiso 1.000000 R
B00I B 0.7147(3) 0.3920(8) 0.3669(3) 0.0510(13) Uani 1.000000 .
H00I H 0.7476(3) 0.2491(8) 0.3672(3) 0.0612(16) Uiso 1.000000 R
B00J B 0.7185(3) 0.5709(8) 0.3050(3) 0.0515(13) Uani 1.000000 .
H00J H 0.7558(3) 0.5594(8) 0.2621(3) 0.0618(16) Uiso 1.000000 R
H005 H 0.715(2) 0.886(6) 0.335(2) 0.037(11) Uiso 1.000000 .
H00B H 0.582(3) 0.698(7) 0.375(3) 0.062(14) Uiso 1.000000 .
H004 H 0.698(3) 0.848(6) 0.447(3) 0.060(15) Uiso 1.000000 .
H00C H 0.531(3) 0.492(7) 0.326(2) 0.060(14) Uiso 1.000000 .

loop_
_atom_site_aniso_label
_atom_site_aniso_U_11
_atom_site_aniso_U_22
_atom_site_aniso_U_33
_atom_site_aniso_U_12
_atom_site_aniso_U_13
_atom_site_aniso_U_23
Cl01 0.0609(8) 0.0416(7) 0.0449(7) -0.0063(5) 0.0063(5) 0.0016(4)
Cl02 0.0591(8) 0.0583(8) 0.0511(8) -0.0002(5) 0.0177(6) -0.0035(5)
N003 0.050(2) 0.043(2) 0.044(2) -0.0052(16) 0.0043(17) 0.0005(16)
C004 0.049(2) 0.047(3) 0.046(3) -0.001(2) 0.006(2) -0.004(2)
C005 0.047(2) 0.047(3) 0.051(3) -0.009(2) 0.007(2) 0.002(2)
C006 0.058(3) 0.058(3) 0.039(3) -0.000(2) 0.008(2) -0.006(2)
C007 0.064(3) 0.053(3) 0.055(3) -0.002(2) -0.003(2) 0.003(2)
C008 0.067(3) 0.066(3) 0.046(3) -0.015(3) -0.005(2) 0.009(2)
C009 0.077(4) 0.056(3) 0.058(3) -0.002(3) -0.011(3) 0.006(2)
C00A 0.066(3) 0.065(3) 0.048(3) -0.017(3) 0.002(2) 0.001(2)
B1 0.045(3) 0.051(3) 0.036(3) 0.000(2) 0.003(2) -0.002(2)
B00C 0.045(3) 0.044(3) 0.041(3) -0.002(2) 0.003(2) 0.001(2)
B00D 0.033(2) 0.044(3) 0.054(3) -0.005(2) 0.002(2) -0.002(2)
B00E 0.042(3) 0.052(3) 0.050(3) -0.002(2) 0.001(2) -0.002(2)
B00F 0.046(3) 0.043(3) 0.041(3) 0.002(2) 0.005(2) -0.003(2)
B00G 0.044(3) 0.046(3) 0.044(3) 0.002(2) 0.011(2) -0.005(2)
B00H 0.033(3) 0.067(3) 0.054(3) 0.001(2) -0.001(2) 0.000(3)
B00I 0.044(3) 0.058(3) 0.050(3) 0.007(2) 0.001(2) -0.005(3)
B00J 0.044(3) 0.060(3) 0.052(3) 0.001(2) 0.011(2) -0.004(3)

loop_
_atom_type_symbol
_atom_type_scat_dispersion_real
_atom_type_scat_dispersion_imag
_atom_type_scat_source
_atom_type_scat_dispersion_source
B 0.00156 0.00068 'NoSpherA2: Chem.Sci. 2021, DOI:10.1039/D0SC05526C' 'Brennan, Cowan, Rev. Sci. Instrum., 1992, 63, 850'
C 0.00313 0.00162 'NoSpherA2: Chem.Sci. 2021, DOI:10.1039/D0SC05526C' 'Brennan, Cowan, Rev. Sci. Instrum., 1992, 63, 850'
Cl 0.14908 0.15974 'NoSpherA2: Chem.Sci. 2021, DOI:10.1039/D0SC05526C' 'Brennan, Cowan, Rev. Sci. Instrum., 1992, 63, 850'
H 0.00000 0.00000 'NoSpherA2: Chem.Sci. 2021, DOI:10.1039/D0SC05526C' 'Brennan, Cowan, Rev. Sci. Instrum., 1992, 63, 850'
N 0.00612 0.00332 'NoSpherA2: Chem.Sci. 2021, DOI:10.1039/D0SC05526C' 'Brennan, Cowan, Rev. Sci. Instrum., 1992, 63, 850'

loop_
_geom_angle_atom_site_label_1
_geom_angle_atom_site_label_2
_geom_angle_atom_site_label_3
_geom_angle
_geom_angle_site_symmetry_1
_geom_angle_site_symmetry_3
_geom_angle_publ_flag
C007 N003 C006 119.7(4) . . ?
B1 N003 C006 121.8(4) . . ?
B1 N003 C007 118.4(4) . . ?
B00E C004 C005 112.4(4) . . ?
B00F C004 C005 111.7(4) . . ?
B00F C004 B00E 66.7(3) . . ?
B00H C004 C005 64.4(3) . . ?
B00H C004 B00E 61.7(3) . . ?
B00H C004 B00F 118.9(4) . . ?
H004 C004 C005 111(3) . . ?
H004 C004 B00E 127(3) . . ?
H004 C004 B00F 122(3) . . ?
H004 C004 B00H 114(3) . . ?
B1 C005 C004 114.7(4) . . ?
B00H C005 C004 62.6(3) . . ?
B00H C005 B1 115.8(4) . . ?
B00J C005 C004 112.2(4) . . ?
B00J C005 B1 63.9(3) . . ?
B00J C005 B00H 61.2(3) . . ?
H005 C005 C004 118(3) . . ?
H005 C005 B1 121(3) . . ?
H005 C005 B00H 110(3) . . ?
H005 C005 B00J 115(3) . . ?
H006 C006 N003 119.5(3) . . ?
C00A C006 N003 121.0(5) . . ?
C00A C006 H006 119.5(3) . . ?
H007 C007 N003 119.1(3) . . ?
C009 C007 N003 121.8(5) . . ?
C009 C007 H007 119.1(3) . . ?
C009 C008 H008 120.3(3) . . ?
C00A C008 H008 120.3(3) . . ?
C00A C008 C009 119.4(5) . . ?
C008 C009 C007 118.1(5) . . ?
H009 C009 C007 120.9(3) . . ?
H009 C009 C008 120.9(3) . . ?
C008 C00A C006 120.0(5) . . ?
H00A C00A C006 120.0(3) . . ?
H00A C00A C008 120.0(3) . . ?
C005 B1 N003 121.5(4) . . ?
B00D B1 N003 120.7(4) . . ?
B00D B1 C005 107.2(4) . . ?
B00G B1 N003 124.2(4) . . ?
B00G B1 C005 107.0(4) . . ?
B00G B1 B00D 60.9(3) . . ?
B00J B1 N003 119.5(4) . . ?
B00J B1 C005 62.3(3) . . ?
B00J B1 B00D 111.6(4) . . ?
B00J B1 B00G 60.3(3) . . ?
B00D B00C Cl01 120.2(3) . . ?
B00E B00C Cl01 120.4(3) . . ?
B00E B00C B00D 113.3(4) . . ?
B00F B00C Cl01 124.4(3) . . ?
B00F B00C B00D 62.7(3) . . ?
B00F B00C B00E 61.7(3) . . ?
B00G B00C Cl01 122.3(3) . . ?
B00G B00C B00D 59.5(3) . . ?
B00G B00C B00E 106.0(4) . . ?
B00G B00C B00F 106.4(3) . . ?
B00I B00C Cl01 119.0(3) . . ?
B00I B00C B00D 110.0(4) . . ?
B00I B00C B00E 58.6(3) . . ?
B00I B00C B00F 107.7(3) . . ?
B00I B00C B00G 59.1(3) . . ?
B00C B00D B1 103.6(3) . . ?
B00F B00D B1 99.4(3) . . ?
B00F B00D B00C 58.9(3) . . ?
B00G B00D B1 57.0(3) . . ?
B00G B00D B00C 61.0(3) . . ?
B00G B00D B00F 104.6(3) . . ?
H00B B00D B1 87(3) . . ?
H00B B00D B00C 103(3) . . ?
H00B B00D B00F 44(3) . . ?
H00B B00D B00G 130(3) . . ?
H00C B00D B1 133(2) . . ?
H00C B00D B00C 109(3) . . ?
H00C B00D B00F 126(2) . . ?
H00C B00D B00G 113(3) . . ?
H00C B00D H00B 117(4) . . ?
B00C B00E C004 100.4(4) . . ?
H00E B00E C004 128.1(2) . . ?
H00E B00E B00C 122.4(2) . . ?
B00F B00E C004 53.7(3) . . ?
B00F B00E B00C 59.8(3) . . ?
B00F B00E H00E 123.5(2) . . ?
B00H B00E C004 59.0(3) . . ?
B00H B00E B00C 109.3(4) . . ?
B00H B00E H00E 120.9(3) . . ?
B00H B00E B00F 105.5(4) . . ?
B00I B00E C004 104.1(4) . . ?
B00I B00E B00C 62.0(3) . . ?
B00I B00E H00E 120.6(3) . . ?
B00I B00E B00F 108.8(4) . . ?
B00I B00E B00H 61.1(3) . . ?
C004 B00F Cl02 122.9(4) . . ?
B00C B00F Cl02 122.8(3) . . ?
B00C B00F C004 103.9(4) . . ?
B00D B00F Cl02 124.5(3) . . ?
B00D B00F C004 106.7(4) . . ?
B00D B00F B00C 58.4(3) . . ?
B00E B00F Cl02 118.2(3) . . ?
B00E B00F C004 59.6(3) . . ?
B00E B00F B00C 58.5(3) . . ?
B00E B00F B00D 107.1(3) . . ?
H00B B00F Cl02 106(2) . . ?
H00B B00F C004 96(2) . . ?
H00B B00F B00C 99(2) . . ?
H00B B00F B00D 40(2) . . ?
H00B B00F B00E 136(2) . . ?
B00C B00G B1 106.2(4) . . ?
B00D B00G B1 62.1(3) . . ?
B00D B00G B00C 59.4(3) . . ?
H00G B00G B1 121.9(2) . . ?
H00G B00G B00C 123.3(2) . . ?
H00G B00G B00D 118.4(2) . . ?
B00I B00G B1 108.2(4) . . ?
B00I B00G B00C 60.5(3) . . ?
B00I B00G B00D 111.1(4) . . ?
B00I B00G H00G 121.0(2) . . ?
B00J B00G B1 61.3(3) . . ?
B00J B00G B00C 108.3(4) . . ?
B00J B00G B00D 113.5(4) . . ?
B00J B00G H00G 119.7(2) . . ?
B00J B00G B00I 60.0(3) . . ?
C005 B00H C004 53.0(3) . . ?
B00E B00H C004 59.3(3) . . ?
B00E B00H C005 101.6(3) . . ?
H00H B00H C004 126.1(2) . . ?
H00H B00H C005 127.0(2) . . ?
H00H B00H B00E 122.5(3) . . ?
B00I B00H C004 103.1(4) . . ?
B00I B00H C005 102.4(4) . . ?
B00I B00H B00E 59.4(3) . . ?
B00I B00H H00H 124.0(2) . . ?
B00J B00H C004 103.0(4) . . ?
B00J B00H C005 59.5(3) . . ?
B00J B00H B00E 107.9(4) . . ?
B00J B00H H00H 121.7(2) . . ?
B00J B00H B00I 59.7(3) . . ?
B00E B00I B00C 59.4(3) . . ?
B00G B00I B00C 60.4(3) . . ?
B00G B00I B00E 107.7(4) . . ?
B00H B00I B00C 106.1(4) . . ?
B00H B00I B00E 59.5(3) . . ?
B00H B00I B00G 105.9(4) . . ?
H00I B00I B00C 122.3(2) . . ?
H00I B00I B00E 121.7(3) . . ?
H00I B00I B00G 122.4(2) . . ?
H00I B00I B00H 123.1(2) . . ?
B00J B00I B00C 107.4(4) . . ?
B00J B00I B00E 108.0(4) . . ?
B00J B00I B00G 58.9(3) . . ?
B00J B00I B00H 59.7(3) . . ?
B00J B00I H00I 121.9(2) . . ?
B1 B00J C005 53.8(3) . . ?
B00G B00J C005 99.0(4) . . ?
B00G B00J B1 58.4(3) . . ?
B00H B00J C005 59.3(3) . . ?
B00H B00J B1 105.6(4) . . ?
B00H B00J B00G 108.4(4) . . ?
B00I B00J C005 102.9(4) . . ?
B00I B00J B1 106.8(4) . . ?
B00I B00J B00G 61.1(3) . . ?
B00I B00J B00H 60.6(3) . . ?
H00J B00J C005 128.4(2) . . ?
H00J B00J B1 124.1(3) . . ?
H00J B00J B00G 123.6(2) . . ?
H00J B00J B00H 120.7(2) . . ?
H00J B00J B00I 121.8(2) . . ?
B00F H00B B00D 96(3) . . ?

loop_
_geom_bond_atom_site_label_1
_geom_bond_atom_site_label_2
_geom_bond_distance
_geom_bond_site_symmetry_2
_geom_bond_publ_flag
Cl01 B00C 1.847(5) . ?
Cl02 B00F 1.806(5) . ?
N003 C006 1.355(6) . ?
N003 C007 1.341(6) . ?
N003 B1 1.541(6) . ?
C004 C005 1.540(6) . ?
C004 B00E 1.718(7) . ?
C004 B00F 1.605(7) . ?
C004 B00H 1.711(7) . ?
C004 H004 0.98(5) . ?
C005 B1 1.586(7) . ?
C005 B00H 1.738(7) . ?
C005 B00J 1.741(7) . ?
C005 H005 0.93(4) . ?
C006 H006 1.1030 . ?
C006 C00A 1.373(7) . ?
C007 H007 1.1030 . ?
C007 C009 1.385(7) . ?
C008 H008 1.1030 . ?
C008 C009 1.402(7) . ?
C008 C00A 1.369(8) . ?
C009 H009 1.1030 . ?
C00A H00A 1.1030 . ?
B1 B00D 1.809(7) . ?
B1 B00G 1.716(7) . ?
B1 B00J 1.766(7) . ?
B00C B00D 1.786(7) . ?
B00C B00E 1.769(7) . ?
B00C B00F 1.794(7) . ?
B00C B00G 1.814(7) . ?
B00C B00I 1.814(8) . ?
B00D B00F 1.863(8) . ?
B00D B00G 1.787(7) . ?
B00D H00B 1.21(5) . ?
B00D H00C 1.11(5) . ?
B00E H00E 1.2050 . ?
B00E B00F 1.828(7) . ?
B00E B00H 1.758(8) . ?
B00E B00I 1.755(8) . ?
B00F H00B 1.30(5) . ?
B00G H00G 1.2050 . ?
B00G B00I 1.790(7) . ?
B00G B00J 1.750(8) . ?
B00H H00H 1.2050 . ?
B00H B00I 1.786(8) . ?
B00H B00J 1.770(8) . ?
B00I H00I 1.2050 . ?
B00I B00J 1.770(8) . ?
B00J H00J 1.2050 . ?

loop_
_geom_torsion_atom_site_label_1
_geom_torsion_atom_site_label_2
_geom_torsion_atom_site_label_3
_geom_torsion_atom_site_label_4
_geom_torsion
_geom_torsion_site_symmetry_1
_geom_torsion_site_symmetry_2
_geom_torsion_site_symmetry_3
_geom_torsion_site_symmetry_4
_geom_torsion_publ_flag
Cl01 B00C B00D B1 -151.3(4) . . . . ?
Cl01 B00C B00D B00F 115.9(5) . . . . ?
Cl01 B00C B00D B00G -112.0(5) . . . . ?
Cl01 B00C B00E C004 -152.0(4) . . . . ?
Cl01 B00C B00E B00F -115.4(6) . . . . ?
Cl01 B00C B00E B00H 147.4(4) . . . . ?
Cl01 B00C B00E B00I 107.5(5) . . . . ?
Cl01 B00C B00F Cl02 3.8(4) . . . . ?
Cl01 B00C B00F C004 149.4(4) . . . . ?
Cl01 B00C B00F B00D -109.4(5) . . . . ?
Cl01 B00C B00F B00E 109.1(5) . . . . ?
Cl01 B00C B00G B1 151.1(4) . . . . ?
Cl01 B00C B00G B00D 108.5(5) . . . . ?
Cl01 B00C B00G B00I -106.9(5) . . . . ?
Cl01 B00C B00G B00J -144.5(4) . . . . ?
Cl01 B00C B00I B00E -109.8(6) . . . . ?
Cl01 B00C B00I B00G 112.3(5) . . . . ?
Cl01 B00C B00I B00H -148.2(4) . . . . ?
Cl01 B00C B00I B00J 149.2(4) . . . . ?
Cl02 B00F C004 C005 -148.2(4) . . . . ?
Cl02 B00F C004 B00E 105.9(5) . . . . ?
Cl02 B00F C004 B00H 140.0(4) . . . . ?
Cl02 B00F B00C B00D 113.2(5) . . . . ?
Cl02 B00F B00C B00E -105.3(5) . . . . ?
Cl02 B00F B00C B00G 154.9(4) . . . . ?
Cl02 B00F B00C B00I -143.0(4) . . . . ?
Cl02 B00F B00D B1 149.3(4) . . . . ?
Cl02 B00F B00D B00C -110.5(5) . . . . ?
Cl02 B00F B00D B00G -152.6(4) . . . . ?
Cl02 B00F B00E C004 -113.5(5) . . . . ?
Cl02 B00F B00E B00C 113.1(5) . . . . ?
Cl02 B00F B00E B00H -143.3(4) . . . . ?
Cl02 B00F B00E B00I 152.5(4) . . . . ?
N003 C006 C00A C008 0.0(6) . . . . ?
N003 C007 C009 C008 0.7(6) . . . . ?
N003 B1 C005 C004 146.9(4) . . . . ?
N003 B1 C005 B00H -143.0(4) . . . . ?
N003 B1 C005 B00J -109.3(5) . . . . ?
N003 B1 B00D B00C 156.0(4) . . . . ?
N003 B1 B00D B00F -144.0(4) . . . . ?
N003 B1 B00D B00G 114.6(6) . . . . ?
N003 B1 B00G B00C -150.3(5) . . . . ?
N003 B1 B00G B00D -109.1(6) . . . . ?
N003 B1 B00G B00I 146.1(5) . . . . ?
N003 B1 B00G B00J 107.4(6) . . . . ?
N003 B1 B00J C005 112.4(6) . . . . ?
N003 B1 B00J B00G -114.8(6) . . . . ?
N003 B1 B00J B00H 142.9(4) . . . . ?
N003 B1 B00J B00I -153.7(4) . . . . ?
C004 C005 B1 B00D 2.1(4) . . . . ?
C004 C005 B1 B00G -61.9(4) . . . . ?
C004 C005 B1 B00J -103.7(5) . . . . ?
C004 C005 B00H B00E 36.3(4) . . . . ?
C004 C005 B00H B00I 97.2(3) . . . . ?
C004 C005 B00H B00J 140.4(4) . . . . ?
C004 C005 B00J B1 107.7(6) . . . . ?
C004 C005 B00J B00G 68.4(4) . . . . ?
C004 C005 B00J B00H -37.7(4) . . . . ?
C004 C005 B00J B00I 6.1(4) . . . . ?
C004 B00E B00C B00D 0.5(4) . . . . ?
C004 B00E B00C B00F -36.6(4) . . . . ?
C004 B00E B00C B00G 63.7(3) . . . . ?
C004 B00E B00C B00I 100.5(5) . . . . ?
C004 B00E B00F B00C 133.4(4) . . . . ?
C004 B00E B00F B00D 99.6(3) . . . . ?
C004 B00E B00H C005 -33.4(4) . . . . ?
C004 B00E B00H B00I -131.0(4) . . . . ?
C004 B00E B00H B00J -94.8(3) . . . . ?
C004 B00E B00I B00C -94.4(5) . . . . ?
C004 B00E B00I B00G -56.7(4) . . . . ?
C004 B00E B00I B00H 41.8(4) . . . . ?
C004 B00E B00I B00J 5.5(4) . . . . ?
C004 B00F B00C B00D -101.2(5) . . . . ?
C004 B00F B00C B00E 40.3(4) . . . . ?
C004 B00F B00C B00G -59.5(4) . . . . ?
C004 B00F B00C B00I 2.6(4) . . . . ?
C004 B00F B00D B1 -3.9(4) . . . . ?
C004 B00F B00D B00C 96.4(5) . . . . ?
C004 B00F B00D B00G 54.3(4) . . . . ?
C004 B00F B00E B00C -133.4(4) . . . . ?
C004 B00F B00E B00H -29.8(4) . . . . ?
C004 B00F B00E B00I -93.9(3) . . . . ?
C004 B00H C005 B1 -105.8(3) . . . . ?
C004 B00H C005 B00J -140.4(4) . . . . ?
C004 B00H B00E B00C 90.7(3) . . . . ?
C004 B00H B00E B00F 27.8(4) . . . . ?
C004 B00H B00E B00I 131.0(4) . . . . ?
C004 B00H B00I B00C -3.5(4) . . . . ?
C004 B00H B00I B00E -41.8(4) . . . . ?
C004 B00H B00I B00G 59.7(4) . . . . ?
C004 B00H B00I B00J 97.6(5) . . . . ?
C004 B00H B00J C005 31.5(4) . . . . ?
C004 B00H B00J B1 3.1(4) . . . . ?
C004 B00H B00J B00G -58.2(4) . . . . ?
C004 B00H B00J B00I -97.7(5) . . . . ?
C005 C004 B00E B00C -65.2(4) . . . . ?
C005 C004 B00E B00F -104.9(6) . . . . ?
C005 C004 B00E B00H 41.1(4) . . . . ?
C005 C004 B00E B00I -1.8(4) . . . . ?
C005 C004 B00F B00C 66.3(4) . . . . ?
C005 C004 B00F B00D 5.5(4) . . . . ?
C005 C004 B00F B00E 105.9(5) . . . . ?
C005 C004 B00H B00E -137.6(4) . . . . ?
C005 C004 B00H B00I -95.8(3) . . . . ?
C005 C004 B00H B00J -34.3(4) . . . . ?
C005 B1 N003 C006 124.5(5) . . . . ?
C005 B1 N003 C007 -59.3(5) . . . . ?
C005 B1 B00D B00C -58.9(4) . . . . ?
C005 B1 B00D B00F 1.2(4) . . . . ?
C005 B1 B00D B00G -100.2(5) . . . . ?
C005 B1 B00G B00C 59.5(4) . . . . ?
C005 B1 B00G B00D 100.6(5) . . . . ?
C005 B1 B00G B00I -4.1(4) . . . . ?
C005 B1 B00G B00J -42.8(4) . . . . ?
C005 B1 B00J B00G 132.8(4) . . . . ?
C005 B1 B00J B00H 30.5(4) . . . . ?
C005 B1 B00J B00I 93.9(3) . . . . ?
C005 B00H C004 B00E 137.6(4) . . . . ?
C005 B00H C004 B00F 101.8(3) . . . . ?
C005 B00H B00E B00C 57.3(4) . . . . ?
C005 B00H B00E B00F -5.5(4) . . . . ?
C005 B00H B00E B00I 97.6(5) . . . . ?
C005 B00H B00I B00C -58.0(4) . . . . ?
C005 B00H B00I B00E -96.3(5) . . . . ?
C005 B00H B00I B00G 5.2(4) . . . . ?
C005 B00H B00I B00J 43.1(4) . . . . ?
C005 B00H B00J B1 -28.4(4) . . . . ?
C005 B00H B00J B00G -89.7(3) . . . . ?
C005 B00H B00J B00I -129.2(4) . . . . ?
C005 B00J B1 B00D -98.7(3) . . . . ?
C005 B00J B1 B00G -132.8(4) . . . . ?
C005 B00J B00G B1 36.8(4) . . . . ?
C005 B00J B00G B00C -62.0(4) . . . . ?
C005 B00J B00G B00D 1.8(4) . . . . ?
C005 B00J B00G B00I -99.8(5) . . . . ?
C005 B00J B00H B00E 93.2(3) . . . . ?
C005 B00J B00H B00I 129.2(4) . . . . ?
C005 B00J B00I B00C 55.7(4) . . . . ?
C005 B00J B00I B00E -6.9(4) . . . . ?
C005 B00J B00I B00G 93.3(5) . . . . ?
C005 B00J B00I B00H -43.1(4) . . . . ?
C006 N003 C007 C009 -0.3(5) . . . . ?
C006 N003 B1 B00D -95.3(4) . . . . ?
C006 N003 B1 B00G -21.7(5) . . . . ?
C006 N003 B1 B00J 50.7(5) . . . . ?
C006 C00A C008 C009 0.4(6) . . . . ?
C007 N003 C006 C00A -0.1(5) . . . . ?
C007 N003 B1 B00D 80.9(4) . . . . ?
C007 N003 B1 B00G 154.5(4) . . . . ?
C007 N003 B1 B00J -133.1(4) . . . . ?
C007 C009 C008 C00A -0.8(6) . . . . ?
C009 C007 N003 B1 -176.6(5) . . . . ?
C00A C006 N003 B1 176.1(4) . . . . ?
B1 C005 C004 B00E 67.6(4) . . . . ?
B1 C005 C004 B00F -5.1(5) . . . . ?
B1 C005 C004 B00H 107.6(5) . . . . ?
B1 C005 B00H B00E -69.5(4) . . . . ?
B1 C005 B00H B00I -8.6(4) . . . . ?
B1 C005 B00H B00J 34.6(4) . . . . ?
B1 C005 B00J B00G -39.3(4) . . . . ?
B1 C005 B00J B00H -145.4(4) . . . . ?
B1 C005 B00J B00I -101.6(3) . . . . ?
B1 B00D B00C B00E 56.2(4) . . . . ?
B1 B00D B00C B00F 92.9(4) . . . . ?
B1 B00D B00C B00G -39.3(4) . . . . ?
B1 B00D B00C B00I -7.3(4) . . . . ?
B1 B00D B00F B00C -100.2(5) . . . . ?
B1 B00D B00F B00E -66.5(3) . . . . ?
B1 B00D B00G B00C 132.8(4) . . . . ?
B1 B00D B00G B00I 100.0(3) . . . . ?
B1 B00D B00G B00J 34.7(4) . . . . ?
B1 B00G B00C B00D 42.5(4) . . . . ?
B1 B00G B00C B00E -65.4(4) . . . . ?
B1 B00G B00C B00F -0.8(4) . . . . ?
B1 B00G B00C B00I -102.0(5) . . . . ?
B1 B00G B00D B00C -132.8(4) . . . . ?
B1 B00G B00D B00F -91.8(3) . . . . ?
B1 B00G B00I B00C 98.8(5) . . . . ?
B1 B00G B00I B00E 61.4(4) . . . . ?
B1 B00G B00I B00H -1.0(4) . . . . ?
B1 B00G B00I B00J -39.3(4) . . . . ?
B1 B00G B00J B00H 97.4(3) . . . . ?
B1 B00G B00J B00I 136.7(4) . . . . ?
B1 B00J C005 B00H 145.4(4) . . . . ?
B1 B00J B00G B00C -98.9(3) . . . . ?
B1 B00J B00G B00D -35.0(4) . . . . ?
B1 B00J B00G B00I -136.7(4) . . . . ?
B1 B00J B00H B00E 64.7(4) . . . . ?
B1 B00J B00H B00I 100.8(5) . . . . ?
B1 B00J B00I B00C 0.1(4) . . . . ?
B1 B00J B00I B00E -62.6(4) . . . . ?
B1 B00J B00I B00G 37.6(4) . . . . ?
B1 B00J B00I B00H -98.8(5) . . . . ?
B00C B00D B1 B00G 41.3(4) . . . . ?
B00C B00D B1 B00J 7.5(4) . . . . ?
B00C B00D B00F B00E 33.7(4) . . . . ?
B00C B00D B00G B00I -32.7(4) . . . . ?
B00C B00D B00G B00J -98.1(3) . . . . ?
B00C B00E C004 B00F 39.7(4) . . . . ?
B00C B00E C004 B00H -106.4(5) . . . . ?
B00C B00E B00F B00D -33.7(4) . . . . ?
B00C B00E B00H B00I -40.3(4) . . . . ?
B00C B00E B00H B00J -4.1(4) . . . . ?
B00C B00E B00I B00G 37.8(4) . . . . ?
B00C B00E B00I B00H 136.2(4) . . . . ?
B00C B00E B00I B00J 100.0(3) . . . . ?
B00C B00F C004 B00E -39.7(4) . . . . ?
B00C B00F C004 B00H -5.5(4) . . . . ?
B00C B00F B00D B00G -42.1(4) . . . . ?
B00C B00F B00E B00H 103.6(3) . . . . ?
B00C B00F B00E B00I 39.4(4) . . . . ?
B00C B00G B1 B00D -41.2(4) . . . . ?
B00C B00G B1 B00J 102.3(5) . . . . ?
B00C B00G B00D B00F 41.0(3) . . . . ?
B00C B00G B00I B00E -37.3(4) . . . . ?
B00C B00G B00I B00H -99.8(3) . . . . ?
B00C B00G B00I B00J -138.1(4) . . . . ?
B00C B00G B00J B00H -1.5(4) . . . . ?
B00C B00G B00J B00I 37.8(4) . . . . ?
B00C B00I B00E B00F -38.4(4) . . . . ?
B00C B00I B00E B00H -136.2(4) . . . . ?
B00C B00I B00G B00D 32.4(4) . . . . ?
B00C B00I B00G B00J 138.1(4) . . . . ?
B00C B00I B00H B00E 38.3(4) . . . . ?
B00C B00I B00H B00J -101.0(5) . . . . ?
B00C B00I B00J B00G -37.5(4) . . . . ?
B00C B00I B00J B00H 98.9(5) . . . . ?
B00D B1 C005 B00H 72.2(4) . . . . ?
B00D B1 C005 B00J 105.8(5) . . . . ?
B00D B1 B00G B00I -104.8(3) . . . . ?
B00D B1 B00G B00J -143.5(4) . . . . ?
B00D B1 B00J B00G 34.0(4) . . . . ?
B00D B1 B00J B00H -68.2(4) . . . . ?
B00D B1 B00J B00I -4.9(4) . . . . ?
B00D B00C B00E B00F 37.1(4) . . . . ?
B00D B00C B00E B00H -60.1(4) . . . . ?
B00D B00C B00E B00I -100.0(5) . . . . ?
B00D B00C B00F B00E -141.5(4) . . . . ?
B00D B00C B00G B00I 144.6(4) . . . . ?
B00D B00C B00G B00J 107.0(3) . . . . ?
B00D B00C B00I B00E 105.7(5) . . . . ?
B00D B00C B00I B00G -32.1(4) . . . . ?
B00D B00C B00I B00H 67.4(4) . . . . ?
B00D B00C B00I B00J 4.7(4) . . . . ?
B00D B00F C004 B00E -100.4(4) . . . . ?
B00D B00F C004 B00H -66.3(4) . . . . ?
B00D B00F B00C B00E 141.5(4) . . . . ?
B00D B00F B00C B00G 41.7(4) . . . . ?
B00D B00F B00C B00I 103.8(3) . . . . ?
B00D B00F B00E B00H 69.9(4) . . . . ?
B00D B00F B00E B00I 5.7(4) . . . . ?
B00D B00G B1 B00J 143.5(4) . . . . ?
B00D B00G B00C B00E -108.0(3) . . . . ?
B00D B00G B00C B00F -43.4(3) . . . . ?
B00D B00G B00C B00I -144.6(4) . . . . ?
B00D B00G B00I B00E -4.9(4) . . . . ?
B00D B00G B00I B00H -67.4(4) . . . . ?
B00D B00G B00I B00J -105.7(5) . . . . ?
B00D B00G B00J B00H 62.4(4) . . . . ?
B00D B00G B00J B00I 101.7(5) . . . . ?
B00E C004 C005 B00H -40.0(4) . . . . ?
B00E C004 C005 B00J -2.8(4) . . . . ?
B00E C004 B00H B00I 41.8(4) . . . . ?
B00E C004 B00H B00J 103.2(3) . . . . ?
B00E B00C B00D B00F -36.7(4) . . . . ?
B00E B00C B00D B00G 95.5(5) . . . . ?
B00E B00C B00G B00I 36.6(4) . . . . ?
B00E B00C B00G B00J -1.0(4) . . . . ?
B00E B00C B00I B00G -137.9(4) . . . . ?
B00E B00C B00I B00H -38.4(4) . . . . ?
B00E B00C B00I B00J -101.0(3) . . . . ?
B00E B00F C004 B00H 34.1(4) . . . . ?
B00E B00F B00C B00G -99.7(3) . . . . ?
B00E B00F B00C B00I -37.6(4) . . . . ?
B00E B00F B00D B00G -8.3(4) . . . . ?
B00E B00H C004 B00F -35.8(4) . . . . ?
B00E B00H C005 B00J -104.0(5) . . . . ?
B00E B00H B00I B00G 101.5(3) . . . . ?
B00E B00H B00I B00J 139.3(4) . . . . ?
B00E B00H B00J B00G 3.4(4) . . . . ?
B00E B00H B00J B00I -36.1(4) . . . . ?
B00E B00I B00C B00F 39.0(4) . . . . ?
B00E B00I B00C B00G 137.9(4) . . . . ?
B00E B00I B00G B00J 100.7(5) . . . . ?
B00E B00I B00H B00J -139.3(4) . . . . ?
B00E B00I B00J B00G -100.2(5) . . . . ?
B00E B00I B00J B00H 36.2(4) . . . . ?
B00F C004 C005 B00H -112.7(5) . . . . ?
B00F C004 C005 B00J -75.5(4) . . . . ?
B00F C004 B00E B00H 146.1(4) . . . . ?
B00F C004 B00E B00I 103.2(3) . . . . ?
B00F C004 B00H B00I 6.0(4) . . . . ?
B00F C004 B00H B00J 67.4(4) . . . . ?
B00F B00C B00D B00G 132.2(4) . . . . ?
B00F B00C B00E B00H -97.2(3) . . . . ?
B00F B00C B00E B00I -137.1(4) . . . . ?
B00F B00C B00G B00I 101.2(5) . . . . ?
B00F B00C B00G B00J 63.6(4) . . . . ?
B00F B00C B00I B00G -98.8(5) . . . . ?
B00F B00C B00I B00H 0.7(4) . . . . ?
B00F B00C B00I B00J -62.0(4) . . . . ?
B00F B00D B1 B00G 101.4(5) . . . . ?
B00F B00D B1 B00J 67.6(3) . . . . ?
B00F B00D B00C B00G -132.2(4) . . . . ?
B00F B00D B00C B00I -100.2(3) . . . . ?
B00F B00D B00G B00I 8.2(4) . . . . ?
B00F B00D B00G B00J -57.1(4) . . . . ?
B00F B00E C004 B00H -146.1(4) . . . . ?
B00F B00E B00C B00G 100.3(3) . . . . ?
B00F B00E B00C B00I 137.1(4) . . . . ?
B00F B00E B00H B00I -103.2(5) . . . . ?
B00F B00E B00H B00J -67.0(4) . . . . ?
B00F B00E B00I B00G -0.7(4) . . . . ?
B00F B00E B00I B00H 97.8(5) . . . . ?
B00F B00E B00I B00J 61.5(4) . . . . ?
B00G B1 C005 B00H 8.2(4) . . . . ?
B00G B1 C005 B00J 41.8(4) . . . . ?
B00G B1 B00J B00H -102.2(3) . . . . ?
B00G B1 B00J B00I -38.9(4) . . . . ?
B00G B00C B00E B00H 3.1(4) . . . . ?
B00G B00C B00E B00I -36.8(4) . . . . ?
B00G B00C B00I B00H 99.5(3) . . . . ?
B00G B00C B00I B00J 36.9(4) . . . . ?
B00G B00D B1 B00J -33.8(4) . . . . ?
B00G B00D B00C B00I 32.0(4) . . . . ?
B00G B00I B00E B00H -98.4(5) . . . . ?
B00G B00I B00H B00J -37.9(4) . . . . ?
B00G B00I B00J B00H 136.4(4) . . . . ?
B00G B00J C005 B00H 106.1(4) . . . . ?
B00G B00J B00H B00I 39.5(4) . . . . ?
B00G B00J B00I B00H -136.4(4) . . . . ?
B00H C004 C005 B00J 37.1(4) . . . . ?
B00H C004 B00E B00I -42.9(4) . . . . ?
B00H C005 B1 B00J -33.6(4) . . . . ?
B00H C005 B00J B00I 43.8(4) . . . . ?
B00H B00E B00C B00I 39.9(4) . . . . ?
B00H B00E B00I B00J -36.3(4) . . . . ?
B00H B00I B00G B00J 38.3(4) . . . . ?
B00H B00J B00G B00I -39.3(4) . . . . ?
B00I B00C B00G B00J -37.6(4) . . . . ?
B00I B00E B00H B00J 36.2(4) . . . . ?
B00I B00G B1 B00J 38.7(4) . . . . ?
B00I B00H C005 B00J -43.2(4) . . . . ?
